data_7057931
loop_
_publ_author_name
'Landovsk\'y, T.'
'Dvo\<r\'akov\'a, H.'
'Eigner, V.'
'Babor, M.'
'Krupi\<cka, M.'
'Kohout, M.'
'Lhot\'ak, P.'

_publ_section_title
;
 Chemoselective oxidation of phenoxathiin-based thiacalix[4]arene and the
 stereoselective alkylation of products
;
_journal_issue 24
_journal_name_full 'New Journal of Chemistry'
_journal_page_first 20074
_journal_paper_doi 10.1039/C8NJ04690E
_journal_volume 42
_journal_year 2018
_chemical_formula_moiety 'C61 H64 O11 S4, 2(C H Cl3), 0.392(H2 O) '
_chemical_formula_sum 'C63 H66.78 Cl6 O11.39 S4'
_chemical_formula_weight 1347.22
_space_group_IT_number 2
_space_group_name_Hall '-P 1'
_space_group_name_H-M_alt 'P -1'
_symmetry_cell_setting triclinic
_symmetry_space_group_name_Hall '-P 1'
_symmetry_space_group_name_H-M 'P -1'
_atom_sites_solution_hydrogens difmap
_atom_sites_solution_primary other
_audit_update_record
;
2018-05-22 deposited with the CCDC.
2018-11-07 downloaded from the CCDC.
;
_cell_angle_alpha 99.2830(16)
_cell_angle_beta 96.0609(15)
_cell_angle_gamma 107.4553(15)
_cell_formula_units_Z 2
_cell_length_a 12.1853(5)
_cell_length_b 13.2193(5)
_cell_length_c 21.7629(9)
_cell_measurement_reflns_used 1363
_cell_measurement_temperature 180
_cell_measurement_theta_max 71
_cell_measurement_theta_min 4
_cell_volume 3255.9(2)
_computing_cell_refinement 'USER DEFINED CELL REFINEMENT'
_computing_data_collection 'USER DEFINED DATA COLLECTION'
_computing_data_reduction 'USER DEFINED DATA REDUCTION'
_computing_molecular_graphics 'CAMERON (Watkin et al., 1996)'
_computing_publication_material 'CRYSTALS (Betteridge et al., 2003)'
_computing_structure_refinement 'CRYSTALS (Betteridge et al., 2003)'
_computing_structure_solution 'Superflip (Palatinus & Chapuis, 2007)'
_diffrn_ambient_temperature 180
_diffrn_measured_fraction_theta_full 0.996
_diffrn_measured_fraction_theta_max 0.992
_diffrn_measurement_device Serial
_diffrn_measurement_device_type Unknown
_diffrn_measurement_method \w
_diffrn_radiation_monochromator graphite
_diffrn_radiation_type 'Cu K\a'
_diffrn_radiation_wavelength 1.54180
_diffrn_reflns_av_R_equivalents 0.051
_diffrn_reflns_limit_h_max 14
_diffrn_reflns_limit_h_min -15
_diffrn_reflns_limit_k_max 16
_diffrn_reflns_limit_k_min -16
_diffrn_reflns_limit_l_max 26
_diffrn_reflns_limit_l_min -26
_diffrn_reflns_number 86869
_diffrn_reflns_theta_full 71.257
_diffrn_reflns_theta_max 72.711
_diffrn_reflns_theta_min 2.085
_diffrn_standards_number 0
_exptl_absorpt_coefficient_mu 4.084
_exptl_absorpt_correction_T_max 0.59
_exptl_absorpt_correction_T_min 0.57
_exptl_absorpt_correction_type multi-scan
_exptl_absorpt_process_details 'DENZO/SCALEPACK (Otwinowski & Minor, 1997)'
_exptl_crystal_colour colorless
_exptl_crystal_density_diffrn 1.373
_exptl_crystal_density_method 'not measured'
_exptl_crystal_description prism
_exptl_crystal_F_000 1403.80
_exptl_crystal_recrystallization_method 'Re-crystallisation from solvent: Chloroform; Methanol'
_exptl_crystal_size_max 0.333
_exptl_crystal_size_mid 0.139
_exptl_crystal_size_min 0.130
_refine_diff_density_max 0.98
_refine_diff_density_min -0.92
_refine_ls_extinction_coef 29.4(14)
_refine_ls_extinction_method 'Larson (1970), Equation 22'
_refine_ls_goodness_of_fit_ref 0.9765
_refine_ls_hydrogen_treatment constr
_refine_ls_matrix_type full
_refine_ls_number_parameters 800
_refine_ls_number_reflns 12852
_refine_ls_number_restraints 43
_refine_ls_R_factor_all 0.0602
_refine_ls_R_factor_gt 0.0520
_refine_ls_shift/su_max 0.0023419
_refine_ls_shift/su_mean 0.0000734
_refine_ls_structure_factor_coef Fsqd
_refine_ls_weighting_details
;
 Method, part 1, Chebychev polynomial, (Watkin, 1994, Prince, 1982) 
 [weight] = 1.0/[A~0~*T~0~(x)+A~1~*T~1~(x) ... +A~n-1~]*T~n-1~(x)] 
 where A~i~ are the Chebychev coefficients listed below and x= Fcalc/Fmax 
 Method = Robust Weighting (Prince, 1982) 
 W = [weight] * [1-(deltaF/6*sigmaF)^2^]^2^ 
 A~i~ are: 
 2.84 3.64 0.910 
;
_refine_ls_weighting_scheme calc
_refine_ls_wR_factor_all 0.1330
_refine_ls_wR_factor_gt 0.1290
_refine_ls_wR_factor_ref 0.1330
_reflns_limit_h_max 14
_reflns_limit_h_min -15
_reflns_limit_k_max 16
_reflns_limit_k_min -16
_reflns_limit_l_max 26
_reflns_limit_l_min 0
_reflns_number_gt 10974
_reflns_number_total 12853
_reflns_threshold_expression I>2.0\s(I)
_oxford_diffrn_Wilson_B_factor 2.82
_oxford_diffrn_Wilson_scale 91.25
_oxford_refine_ls_r_factor_ref 0.0602
_oxford_refine_ls_scale 0.10433(3)
_oxford_reflns_number_all 12852
_oxford_reflns_threshold_expression_ref I>-3.0\s(I)
_cod_data_source_file c8nj04690e2.cif
_cod_data_source_block I_CCDC1
_cod_depositor_comments
;
The following automatic conversions were performed:

'_atom_sites_solution_primary' value 'Other' changed to 'other'
according to
/home/data/users/saulius/crontab/automatic-downloads/rss-feeds/RSC/lib/dictionaries/cif_core.dic
dictionary named 'cif_core.dic' version 2.4.2 from 2011-04-26.

Automatic conversion script
Id: cif_fix_values 4973 2017-02-22 13:04:09Z antanas 

 Adding full bibliography for 7057927--7057931.cif.
;
_cod_original_sg_symbol_H-M 'P -1 '
_cod_database_code 7057931

loop_
_symmetry_equiv_pos_as_xyz
x,y,z
-x,-y,-z

loop_
_atom_site_label
_atom_site_type_symbol
_atom_site_fract_x
_atom_site_fract_y
_atom_site_fract_z
_atom_site_U_iso_or_equiv
_atom_site_occupancy
_atom_site_adp_type
_atom_site_refinement_flags_posn
_atom_site_refinement_flags_adp
_atom_site_refinement_flags_occupancy
_atom_site_disorder_assembly
_atom_site_disorder_group
C1 C 0.29294(18) 0.62446(19) 0.10177(10) 0.0284 1.0000 Uani . . . . .
S2 S 0.38029(4) 0.60990(5) 0.04251(2) 0.0297 1.0000 Uani . . . . .
C3 C 0.52557(18) 0.65402(18) 0.08337(10) 0.0282 1.0000 Uani . . . . .
C4 C 0.60746(19) 0.73693(19) 0.06466(10) 0.0295 1.0000 Uani . . . . .
C5 C 0.72132(19) 0.78081(18) 0.09711(10) 0.0291 1.0000 Uani . . . . .
C6 C 0.74701(18) 0.74580(18) 0.15273(10) 0.0287 1.0000 Uani . . . . .
C7 C 0.66448(18) 0.66293(18) 0.17095(10) 0.0269 1.0000 Uani . . . . .
S8 S 0.69709(4) 0.62762(4) 0.24403(2) 0.0270 1.0000 Uani . . . . .
C9 C 0.58689(17) 0.65126(17) 0.28663(10) 0.0251 1.0000 Uani . . . . .
C10 C 0.50694(18) 0.56201(17) 0.30065(10) 0.0268 1.0000 Uani . . . . .
C11 C 0.42201(18) 0.57452(18) 0.33620(10) 0.0270 1.0000 Uani . . . . .
C12 C 0.41885(19) 0.67902(18) 0.35464(10) 0.0276 1.0000 Uani . . . . .
C13 C 0.49541(18) 0.76846(16) 0.33823(10) 0.0242 1.0000 Uani . . . . .
S14 S 0.47319(4) 0.89589(4) 0.36270(2) 0.0268 1.0000 Uani . . . . .
C15 C 0.31898(18) 0.85210(17) 0.35716(10) 0.0251 1.0000 Uani . . . . .
C16 C 0.27099(19) 0.85390(17) 0.41206(10) 0.0276 1.0000 Uani . . . . .
C17 C 0.15179(19) 0.80470(19) 0.41132(10) 0.0289 1.0000 Uani . . . . .
C18 C 0.08317(19) 0.75013(19) 0.35375(11) 0.0312 1.0000 Uani . . . . .
C19 C 0.13067(18) 0.74835(18) 0.29801(10) 0.0277 1.0000 Uani . . . . .
S20 S 0.03616(5) 0.68830(5) 0.22480(3) 0.0359 1.0000 Uani . . . . .
C21 C 0.13985(19) 0.6437(2) 0.18425(10) 0.0313 1.0000 Uani . . . . .
C22 C 0.25126(19) 0.71862(18) 0.19399(10) 0.0279 1.0000 Uani . . . . .
C23 C 0.32587(18) 0.71616(18) 0.14947(10) 0.0279 1.0000 Uani . . . . .
C24 C 0.10486(19) 0.5509(2) 0.13464(11) 0.0340 1.0000 Uani . . . . .
C25 C 0.18640(19) 0.5424(2) 0.09631(11) 0.0342 1.0000 Uani . . . . .
C26 C 0.24734(18) 0.80015(17) 0.29894(10) 0.0251 1.0000 Uani . . . . .
C27 C 0.58361(17) 0.75609(17) 0.30471(9) 0.0238 1.0000 Uani . . . . .
C28 C 0.55424(18) 0.61129(17) 0.13457(10) 0.0266 1.0000 Uani . . . . .
O29 O 0.29775(13) 0.80180(13) 0.24604(7) 0.0295 1.0000 Uani . . . . .
C30 C -0.0165(2) 0.4642(2) 0.12304(12) 0.0460 1.0000 Uani . . . . .
C31 C -0.0253(3) 0.3705(3) 0.06859(16) 0.0664 1.0000 Uani . . . . .
C32 C -0.0385(3) 0.4187(3) 0.18258(15) 0.0578 1.0000 Uani . . . . .
C33 C -0.1122(2) 0.5115(3) 0.10278(15) 0.0620 1.0000 Uani . . . . .
C34 C 0.1019(2) 0.8100(2) 0.47336(11) 0.0391 1.0000 Uani . . . . .
C35 C -0.0293(3) 0.7605(5) 0.46221(18) 0.1096 1.0000 Uani . . . . .
C36 C 0.1276(4) 0.9291(3) 0.50394(19) 0.0859 1.0000 Uani . . . . .
C37 C 0.1601(5) 0.7598(6) 0.5177(2) 0.1198 1.0000 Uani . . . . .
C38 C 0.8161(2) 0.8620(2) 0.07255(12) 0.0395 1.0000 Uani . . . . .
C39 C 0.8884(3) 0.7978(3) 0.04046(16) 0.0573 1.0000 Uani . . . . .
C40 C 0.7640(3) 0.9149(3) 0.02454(14) 0.0519 1.0000 Uani . . . . .
C41 C 0.8956(3) 0.9512(3) 0.12696(15) 0.0561 1.0000 Uani . . . . .
O42 O 0.47574(13) 0.52546(12) 0.15121(7) 0.0301 1.0000 Uani . . . . .
C43 C 0.4848(2) 0.4214(2) 0.11979(12) 0.0404 1.0000 Uani . . . . .
C44 C 0.4071(3) 0.3322(2) 0.14512(13) 0.0442 1.0000 Uani . . . . .
C45 C 0.2879(3) 0.3047(3) 0.13168(17) 0.0688 1.0000 Uani . . . . .
C46 C 0.2157(4) 0.2177(4) 0.1505(2) 0.0885 1.0000 Uani . . . . .
C47 C 0.2610(5) 0.1562(3) 0.1828(2) 0.0933 1.0000 Uani . . . . .
C48 C 0.3808(5) 0.1830(3) 0.1990(3) 0.0949 1.0000 Uani . . . . .
C49 C 0.4543(4) 0.2716(3) 0.1796(2) 0.0705 1.0000 Uani . . . . .
C50 C 0.3312(2) 0.47833(19) 0.35255(12) 0.0361 1.0000 Uani . U . . .
C51 C 0.2113(4) 0.4679(4) 0.3189(3) 0.0747 0.760(6) Uani . U P 1 1
C52 C 0.3388(7) 0.4953(4) 0.4237(2) 0.0830 0.760(6) Uani . U P 1 1
C53 C 0.3526(4) 0.3706(3) 0.3300(2) 0.0483 0.760(6) Uani . U P 1 1
C54 C 0.7532(2) 0.9058(2) 0.34204(11) 0.0350 1.0000 Uani . . . . .
C55 C 0.84868(19) 0.98517(19) 0.31955(11) 0.0326 1.0000 Uani . . . . .
C56 C 0.9472(2) 0.9598(2) 0.30648(13) 0.0432 1.0000 Uani . . . . .
C57 C 1.0375(2) 1.0345(3) 0.28766(15) 0.0515 1.0000 Uani . . . . .
C58 C 1.0295(3) 1.1344(3) 0.28292(15) 0.0567 1.0000 Uani . . . . .
C59 C 0.9324(3) 1.1601(2) 0.29540(16) 0.0585 1.0000 Uani . . . . .
C60 C 0.8416(3) 1.0848(2) 0.31358(14) 0.0454 1.0000 Uani . . . . .
O61 O 0.66417(12) 0.84041(12) 0.28842(7) 0.0251 1.0000 Uani . . . . .
O62 O 0.42545(14) 0.79918(13) 0.15177(7) 0.0319 1.0000 Uani . . . . .
C63 C 0.4226(15) 0.9125(7) 0.1677(6) 0.0561 0.60(3) Uani . . P 2 1
C64 C 0.5034(3) 0.9844(2) 0.13636(14) 0.0476 1.0000 Uani . . . . .
C65 C 0.4776(3) 1.0253(3) 0.08437(15) 0.0542 1.0000 Uani . . . . .
C66 C 0.5576(3) 1.1100(3) 0.06848(17) 0.0631 1.0000 Uani . . . . .
C67 C 0.6628(3) 1.1552(3) 0.1040(2) 0.0666 1.0000 Uani . U . . .
C68 C 0.6918(4) 1.1167(3) 0.1560(2) 0.0813 1.0000 Uani . U . . .
C69 C 0.6106(4) 1.0293(3) 0.17277(16) 0.0716 1.0000 Uani . . . . .
O70 O 0.52137(14) 0.93599(14) 0.42857(8) 0.0364 1.0000 Uani . . . . .
O71 O 0.50904(15) 0.96546(13) 0.31932(9) 0.0367 1.0000 Uani . . . . .
O72 O 0.68068(15) 0.51321(14) 0.23420(8) 0.0370 1.0000 Uani . . . . .
O73 O 0.80879(13) 0.69987(14) 0.27630(8) 0.0339 1.0000 Uani . . . . .
O74 O 0.34458(15) 0.49665(15) 0.01442(8) 0.0400 1.0000 Uani . . . . .
O75 O 0.37264(15) 0.68429(16) 0.00224(8) 0.0396 1.0000 Uani . . . . .
O76 O 0.02463(17) 0.78075(19) 0.19619(9) 0.0499 1.0000 Uani D . . . .
C77 C 0.6233(4) 0.8259(3) 0.52902(19) 0.0732 1.0000 Uani . . . . .
Cl78 Cl 0.48948(12) 0.76414(12) 0.54844(7) 0.1008 1.0000 Uani . . . . .
Cl79 Cl 0.66327(9) 0.73382(11) 0.47541(5) 0.0882 1.0000 Uani . . . . .
Cl80 Cl 0.73321(15) 0.87871(9) 0.59578(7) 0.1243 1.0000 Uani . . . . .
C81 C 0.7707(4) 0.4271(3) 0.34825(18) 0.0720 1.0000 Uani . . . . .
Cl82 Cl 0.68881(13) 0.28974(10) 0.32479(7) 0.1033 1.0000 Uani . . . . .
Cl83 Cl 0.91985(11) 0.44584(10) 0.36354(7) 0.0926 1.0000 Uani . . . . .
Cl84 Cl 0.72332(11) 0.48364(10) 0.41413(6) 0.0936 1.0000 Uani . . . . .
C163 C 0.3905(9) 0.8889(14) 0.1390(13) 0.0544 0.40(3) Uani . . P 2 2
H811 H 0.7576 0.4635 0.3142 0.0874 1.0000 Uiso R . . . .
H771 H 0.6179 0.8860 0.5095 0.0901 1.0000 Uiso R . . . .
H542 H 0.7187 0.9449 0.3719 0.0412 1.0000 Uiso R . . . .
H541 H 0.7826 0.8575 0.3625 0.0412 1.0000 Uiso R . . . .
H601 H 0.7751 1.1019 0.3216 0.0540 1.0000 Uiso R . . . .
H591 H 0.9260 1.2277 0.2924 0.0701 1.0000 Uiso R . . . .
H581 H 1.0899 1.1844 0.2708 0.0672 1.0000 Uiso R . . . .
H571 H 1.1039 1.0160 0.2786 0.0621 1.0000 Uiso R . . . .
H561 H 0.9536 0.8935 0.3110 0.0513 1.0000 Uiso R . . . .
H651 H 0.4030 0.9946 0.0589 0.0655 1.0000 Uiso R . . . .
H661 H 0.5379 1.1371 0.0324 0.0772 1.0000 Uiso R . . . .
H671 H 0.7172 1.2132 0.0929 0.0805 1.0000 Uiso R . . . .
H681 H 0.7651 1.1474 0.1808 0.0995 1.0000 Uiso R . . . .
H691 H 0.6284 1.0016 0.2069 0.0834 1.0000 Uiso R . . . .
H61 H 0.8207 0.7780 0.1779 0.0339 1.0000 Uiso R . . . .
H41 H 0.5854 0.7630 0.0303 0.0349 1.0000 Uiso R . . . .
H412 H 0.9498 1.0040 0.1095 0.0826 1.0000 Uiso R . . . .
H411 H 0.8491 0.9866 0.1505 0.0826 1.0000 Uiso R . . . .
H413 H 0.9382 0.9208 0.1546 0.0824 1.0000 Uiso R . . . .
H391 H 0.9480 0.8432 0.0218 0.0858 1.0000 Uiso R . . . .
H393 H 0.9248 0.7689 0.0710 0.0852 1.0000 Uiso R . . . .
H392 H 0.8366 0.7385 0.0080 0.0855 1.0000 Uiso R . . . .
H401 H 0.8259 0.9696 0.0135 0.0767 1.0000 Uiso R . . . .
H402 H 0.7111 0.9472 0.0427 0.0766 1.0000 Uiso R . . . .
H403 H 0.7243 0.8617 -0.0131 0.0758 1.0000 Uiso R . . . .
H431 H 0.5650 0.4230 0.1300 0.0464 1.0000 Uiso R . . . .
H432 H 0.4618 0.4112 0.0753 0.0470 1.0000 Uiso R . . . .
H451 H 0.2558 0.3452 0.1092 0.0823 1.0000 Uiso R . . . .
H461 H 0.1353 0.2015 0.1413 0.1080 1.0000 Uiso R . . . .
H471 H 0.2123 0.0951 0.1945 0.1076 1.0000 Uiso R . . . .
H481 H 0.4124 0.1427 0.2228 0.1130 1.0000 Uiso R . . . .
H491 H 0.5345 0.2907 0.1906 0.0830 1.0000 Uiso R . . . .
H251 H 0.1712 0.4812 0.0651 0.0398 1.0000 Uiso R . . . .
H181 H 0.0036 0.7135 0.3506 0.0370 1.0000 Uiso R . . . .
H161 H 0.3205 0.8890 0.4504 0.0332 1.0000 Uiso R . . . .
H311 H -0.1014 0.3182 0.0622 0.0985 1.0000 Uiso R . . . .
H312 H -0.0123 0.3953 0.0296 0.0988 1.0000 Uiso R . . . .
H313 H 0.0316 0.3363 0.0798 0.0984 1.0000 Uiso R . . . .
H331 H -0.1864 0.4546 0.0921 0.0915 1.0000 Uiso R . . . .
H333 H -0.1171 0.5648 0.1370 0.0916 1.0000 Uiso R . . . .
H332 H -0.0963 0.5458 0.0676 0.0918 1.0000 Uiso R . . . .
H322 H -0.1161 0.3687 0.1762 0.0867 1.0000 Uiso R . . . .
H321 H -0.0304 0.4768 0.2183 0.0864 1.0000 Uiso R . . . .
H323 H 0.0156 0.3805 0.1912 0.0868 1.0000 Uiso R . . . .
H121 H 0.3644 0.6901 0.3789 0.0329 1.0000 Uiso R . . . .
H101 H 0.5102 0.4940 0.2861 0.0323 1.0000 Uiso R . . . .
H632 H 0.4399 0.9382 0.2124 0.0599 0.60(3) Uiso R . P 2 1
H631 H 0.3424 0.9100 0.1514 0.0602 0.60(3) Uiso R . P 2 1
H1631 H 0.3522 0.9128 0.1728 0.0702 0.40(3) Uiso R . P 2 2
H1632 H 0.3364 0.8681 0.0991 0.0700 0.40(3) Uiso R . P 2 2
C152 C 0.2581(18) 0.5149(12) 0.3994(8) 0.0718 0.240(6) Uani . U P 1 2
C153 C 0.3893(16) 0.4043(14) 0.3760(11) 0.0749 0.240(6) Uani . U P 1 2
C151 C 0.2538(16) 0.4246(16) 0.2913(11) 0.0937 0.240(6) Uani . U P 1 2
H511 H 0.1528 0.4082 0.3289 0.1108 0.760(6) Uiso R . P 1 1
H512 H 0.1915 0.5328 0.3316 0.1110 0.760(6) Uiso R . P 1 1
H513 H 0.2091 0.4550 0.2742 0.1110 0.760(6) Uiso R . P 1 1
H523 H 0.2827 0.4344 0.4340 0.1269 0.760(6) Uiso R . P 1 1
H522 H 0.3207 0.5604 0.4390 0.1268 0.760(6) Uiso R . P 1 1
H521 H 0.4170 0.5010 0.4425 0.1265 0.760(6) Uiso R . P 1 1
H533 H 0.2967 0.3126 0.3433 0.0736 0.760(6) Uiso R . P 1 1
H531 H 0.4308 0.3706 0.3456 0.0742 0.760(6) Uiso R . P 1 1
H532 H 0.3428 0.3557 0.2842 0.0740 0.760(6) Uiso R . P 1 1
H1523 H 0.2191 0.4561 0.4182 0.1080 0.240(6) Uiso R . P 1 2
H1522 H 0.3057 0.5743 0.4320 0.1079 0.240(6) Uiso R . P 1 2
H1521 H 0.2012 0.5373 0.3765 0.1080 0.240(6) Uiso R . P 1 2
H1531 H 0.3315 0.3380 0.3799 0.1469 0.240(6) Uiso R . P 1 2
H1532 H 0.4381 0.4386 0.4165 0.1468 0.240(6) Uiso R . P 1 2
H1533 H 0.4367 0.3876 0.3455 0.1471 0.240(6) Uiso R . P 1 2
H1511 H 0.1856 0.3703 0.2977 0.1350 0.240(6) Uiso R . P 1 2
H1513 H 0.2305 0.4769 0.2719 0.1350 0.240(6) Uiso R . P 1 2
H1512 H 0.2963 0.3910 0.2644 0.1350 0.240(6) Uiso R . P 1 2
H352 H -0.0573 0.7706 0.5019 0.1488 1.0000 Uiso R . . . .
H351 H -0.0618 0.7975 0.4336 0.1489 1.0000 Uiso R . . . .
H353 H -0.0500 0.6832 0.4440 0.1491 1.0000 Uiso R . . . .
H362 H 0.0899 0.9325 0.5412 0.1159 1.0000 Uiso R . . . .
H363 H 0.2117 0.9594 0.5163 0.1164 1.0000 Uiso R . . . .
H361 H 0.0989 0.9663 0.4733 0.1164 1.0000 Uiso R . . . .
H373 H 0.1285 0.7667 0.5572 0.1508 1.0000 Uiso R . . . .
H372 H 0.2439 0.7966 0.5252 0.1515 1.0000 Uiso R . . . .
H371 H 0.1392 0.6830 0.4975 0.1506 1.0000 Uiso R . . . .
O100 O 0.186(3) 0.881(3) 0.1057(15) 0.344(16) 0.392(6) Uiso D . P 1 2

loop_
_atom_site_aniso_label
_atom_site_aniso_U_11
_atom_site_aniso_U_22
_atom_site_aniso_U_33
_atom_site_aniso_U_23
_atom_site_aniso_U_13
_atom_site_aniso_U_12
C1 0.0211(10) 0.0388(12) 0.0220(10) 0.0019(8) 0.0061(8) 0.0063(9)
S2 0.0206(2) 0.0417(3) 0.0194(2) -0.0018(2) 0.00408(18) 0.0032(2)
C3 0.0229(10) 0.0370(11) 0.0196(9) -0.0024(8) 0.0045(8) 0.0061(9)
C4 0.0273(11) 0.0381(12) 0.0221(10) 0.0048(8) 0.0064(8) 0.0091(9)
C5 0.0228(10) 0.0350(11) 0.0268(10) 0.0044(9) 0.0071(8) 0.0053(9)
C6 0.0193(10) 0.0351(11) 0.0296(11) 0.0043(9) 0.0065(8) 0.0062(8)
C7 0.0233(10) 0.0319(11) 0.0273(10) 0.0041(8) 0.0074(8) 0.0115(8)
S8 0.0221(2) 0.0340(3) 0.0298(3) 0.0088(2) 0.00858(19) 0.0136(2)
C9 0.0202(9) 0.0329(11) 0.0242(10) 0.0055(8) 0.0060(8) 0.0109(8)
C10 0.0251(10) 0.0287(10) 0.0285(10) 0.0067(8) 0.0041(8) 0.0112(8)
C11 0.0243(10) 0.0299(11) 0.0268(10) 0.0076(8) 0.0064(8) 0.0070(8)
C12 0.0238(10) 0.0319(11) 0.0275(10) 0.0055(8) 0.0089(8) 0.0084(8)
C13 0.0233(10) 0.0252(10) 0.024(1) 0.0032(8) 0.0041(8) 0.0080(8)
S14 0.0226(2) 0.0252(2) 0.0300(3) 0.00041(19) 0.00694(19) 0.00587(18)
C15 0.0243(10) 0.0265(10) 0.0256(10) 0.0027(8) 0.0055(8) 0.0106(8)
C16 0.0275(10) 0.0302(10) 0.0239(10) 0.0000(8) 0.0039(8) 0.0105(8)
C17 0.0258(10) 0.0368(11) 0.0268(11) 0.0047(9) 0.0084(8) 0.0136(9)
C18 0.0231(10) 0.0416(12) 0.0304(11) 0.0049(9) 0.0084(9) 0.0126(9)
C19 0.0234(10) 0.0351(11) 0.0246(10) 0.0020(8) 0.0022(8) 0.0122(9)
S20 0.0207(3) 0.0585(4) 0.0262(3) -0.0009(2) 0.0030(2) 0.0148(2)
C21 0.0228(10) 0.0444(13) 0.0248(10) 0.0013(9) 0.0054(8) 0.0108(9)
C22 0.0264(10) 0.0358(11) 0.0204(9) 0.0012(8) 0.0039(8) 0.0107(9)
C23 0.0236(10) 0.0364(11) 0.0222(10) 0.0029(8) 0.0046(8) 0.0089(9)
C24 0.0201(10) 0.0462(13) 0.0270(11) -0.0007(9) 0.0037(8) 0.0021(9)
C25 0.0235(11) 0.0423(13) 0.0268(11) -0.0047(9) 0.0032(8) 0.0024(9)
C26 0.0253(10) 0.0303(10) 0.0225(10) 0.0031(8) 0.0073(8) 0.0134(8)
C27 0.0181(9) 0.0315(10) 0.0214(9) 0.0074(8) 0.0034(7) 0.0062(8)
C28 0.0221(10) 0.0299(10) 0.0250(10) 0.0010(8) 0.0097(8) 0.0049(8)
O29 0.0282(7) 0.0333(8) 0.0241(7) 0.0018(6) 0.0085(6) 0.0062(6)
C30 0.0230(11) 0.0627(17) 0.0351(13) -0.0081(12) 0.0090(9) -0.0034(11)
C31 0.0367(15) 0.071(2) 0.0589(19) -0.0218(16) 0.0163(13) -0.0156(14)
C32 0.0402(15) 0.0648(19) 0.0503(17) 0.0055(14) 0.0124(13) -0.0081(14)
C33 0.0235(12) 0.100(3) 0.0432(16) -0.0068(16) -0.0022(11) 0.0056(14)
C34 0.0341(12) 0.0563(16) 0.0269(11) 0.0052(10) 0.0128(9) 0.0139(11)
C35 0.0448(19) 0.193(6) 0.047(2) -0.018(3) 0.0270(16) -0.011(3)
C36 0.112(3) 0.081(3) 0.058(2) -0.0093(19) 0.050(2) 0.021(2)
C37 0.154(5) 0.217(7) 0.080(3) 0.099(4) 0.083(3) 0.138(5)
C38 0.0301(12) 0.0451(14) 0.0373(13) 0.0145(11) 0.0061(10) -0.0002(10)
C39 0.0391(15) 0.080(2) 0.0587(18) 0.0268(16) 0.0269(14) 0.0148(15)
C40 0.0426(15) 0.0564(17) 0.0485(16) 0.0246(13) 0.0026(12) -0.0018(13)
C41 0.0438(16) 0.0518(17) 0.0553(17) 0.0181(14) -0.0031(13) -0.0100(13)
O42 0.0272(8) 0.0297(8) 0.0292(8) 0.0013(6) 0.0121(6) 0.0030(6)
C43 0.0458(14) 0.0346(12) 0.0361(13) -0.0025(10) 0.0166(11) 0.0079(11)
C44 0.0540(16) 0.0288(12) 0.0406(14) -0.0046(10) 0.0197(12) 0.0021(11)
C45 0.0566(19) 0.071(2) 0.0552(19) 0.0143(16) 0.0039(15) -0.0132(17)
C46 0.075(3) 0.082(3) 0.070(2) 0.007(2) 0.020(2) -0.029(2)
C47 0.130(4) 0.0386(18) 0.097(3) -0.0023(19) 0.080(3) -0.005(2)
C48 0.143(5) 0.047(2) 0.126(4) 0.039(2) 0.082(4) 0.046(3)
C49 0.081(2) 0.0440(17) 0.106(3) 0.0260(18) 0.055(2) 0.0303(17)
C50 0.0361(12) 0.0290(11) 0.0461(13) 0.0120(10) 0.0197(10) 0.0083(9)
C51 0.032(2) 0.048(2) 0.141(5) 0.037(3) 0.008(2) 0.0036(17)
C52 0.130(5) 0.050(2) 0.048(3) 0.0127(19) 0.040(3) -0.011(3)
C53 0.051(2) 0.0261(17) 0.072(3) 0.0186(17) 0.026(2) 0.0085(15)
C54 0.0249(11) 0.0439(13) 0.0270(11) 0.0025(10) 0.0017(9) 0.0008(10)
C55 0.0245(10) 0.0368(12) 0.0265(11) -0.0023(9) 0.0025(8) 0.0004(9)
C56 0.0315(12) 0.0469(14) 0.0474(15) 0.0063(12) 0.0081(11) 0.0080(11)
C57 0.0294(13) 0.0628(18) 0.0535(17) 0.0028(14) 0.0129(12) 0.0045(12)
C58 0.0442(16) 0.0502(17) 0.0540(17) 0.0017(13) 0.0145(13) -0.0141(13)
C59 0.067(2) 0.0336(14) 0.065(2) 0.0076(13) 0.0136(16) 0.0029(13)
C60 0.0428(14) 0.0421(14) 0.0492(15) 0.0032(12) 0.0121(12) 0.0121(11)
O61 0.0188(7) 0.0302(7) 0.0239(7) 0.0060(6) 0.0044(5) 0.0036(6)
O62 0.0296(8) 0.0305(8) 0.0322(8) 0.0016(6) 0.0090(6) 0.0057(6)
C63 0.082(7) 0.033(3) 0.059(5) 0.011(3) 0.040(5) 0.017(4)
C64 0.0618(18) 0.0357(13) 0.0497(16) 0.0129(12) 0.0265(14) 0.0143(12)
C65 0.0587(18) 0.0510(17) 0.0483(16) 0.0132(13) 0.0057(14) 0.0104(14)
C66 0.078(2) 0.0595(19) 0.0550(19) 0.0285(16) 0.0185(17) 0.0152(17)
C67 0.064(2) 0.0437(16) 0.088(3) 0.0167(16) 0.0286(19) 0.0048(15)
C68 0.061(2) 0.062(2) 0.095(3) -0.012(2) -0.015(2) 0.0059(18)
C69 0.096(3) 0.082(3) 0.0390(16) 0.0106(16) 0.0003(17) 0.036(2)
O70 0.0286(8) 0.0377(9) 0.0347(9) -0.0070(7) 0.0019(7) 0.0073(7)
O71 0.0352(9) 0.0282(8) 0.0486(10) 0.0107(7) 0.0166(7) 0.0084(7)
O72 0.0390(9) 0.0388(9) 0.0437(9) 0.0118(7) 0.0163(7) 0.0230(7)
O73 0.0208(7) 0.0495(10) 0.0350(8) 0.0104(7) 0.0050(6) 0.0155(7)
O74 0.0286(8) 0.0467(10) 0.0321(8) -0.0106(7) 0.0082(7) 0.0024(7)
O75 0.0299(8) 0.0580(11) 0.0258(8) 0.0108(7) 0.0022(6) 0.0065(8)
O76 0.0406(10) 0.0797(14) 0.0394(10) 0.0125(9) 0.0051(8) 0.0341(10)
C77 0.076(2) 0.058(2) 0.075(2) 0.0285(18) -0.0183(19) 0.0077(18)
Cl78 0.0917(8) 0.1125(9) 0.1194(10) 0.0490(8) 0.0400(7) 0.0433(7)
Cl79 0.0671(6) 0.1241(9) 0.0794(7) 0.0349(6) 0.0052(5) 0.0345(6)
Cl80 0.1607(13) 0.0556(5) 0.1111(9) 0.0230(6) -0.0696(9) -0.0040(7)
C81 0.102(3) 0.080(2) 0.061(2) 0.0298(18) 0.019(2) 0.058(2)
Cl82 0.1122(9) 0.0864(7) 0.1062(9) -0.0083(6) -0.0179(7) 0.0511(7)
Cl83 0.0887(7) 0.0894(7) 0.1199(9) 0.0304(7) 0.0467(7) 0.0436(6)
Cl84 0.0842(7) 0.0890(7) 0.1060(8) -0.0029(6) 0.0383(6) 0.0297(6)
C163 0.029(4) 0.043(7) 0.101(13) 0.033(8) 0.020(5) 0.014(4)
C152 0.096(8) 0.044(6) 0.065(7) 0.011(5) 0.059(6) -0.009(6)
C153 0.075(7) 0.052(6) 0.100(8) 0.040(6) 0.027(7) 0.006(6)
C151 0.053(7) 0.064(8) 0.137(10) 0.024(7) 0.026(7) -0.027(6)

loop_
_atom_type_symbol
_atom_type_scat_dispersion_real
_atom_type_scat_dispersion_imag
_atom_type_scat_Cromer_Mann_a1
_atom_type_scat_Cromer_Mann_b1
_atom_type_scat_Cromer_Mann_a2
_atom_type_scat_Cromer_Mann_b2
_atom_type_scat_Cromer_Mann_a3
_atom_type_scat_Cromer_Mann_b3
_atom_type_scat_Cromer_Mann_a4
_atom_type_scat_Cromer_Mann_b4
_atom_type_scat_Cromer_Mann_c
_atom_type_scat_source
C 0.0181 0.0091 2.3100 20.8439 1.0200 10.2075 1.5886 0.5687 0.8650 51.6512 0.2156 'International Tables Vol C 4.2.6.8 and 6.1.1.4'
H 0.0000 0.0000 0.4930 10.5109 0.3229 26.1257 0.1402 3.1424 0.0408 57.7998 0.0030 'International Tables Vol C 4.2.6.8 and 6.1.1.4'
Cl 0.3639 0.7018 11.4604 0.0104 7.1964 1.1662 6.2556 18.5194 1.6455 47.7784 -9.5574 'International Tables Vol C 4.2.6.8 and 6.1.1.4'
O 0.0492 0.0322 3.0485 13.2771 2.2868 5.7011 1.5463 0.3239 0.8670 32.9089 0.2508 'International Tables Vol C 4.2.6.8 and 6.1.1.4'
S 0.3331 0.5567 6.9053 1.4679 5.2034 22.2151 1.4379 0.2536 1.5863 56.1720 0.8669 'International Tables Vol C 4.2.6.8 and 6.1.1.4'

loop_
_geom_angle_atom_site_label_1
_geom_angle_atom_site_label_2
_geom_angle_atom_site_label_3
_geom_angle
_geom_angle_publ_flag
S2 C1 C23 121.43(16) yes
S2 C1 C25 117.27(17) yes
C23 C1 C25 121.2(2) yes
C1 S2 C3 105.27(10) yes
C1 S2 O74 106.95(10) yes
C3 S2 O74 110.42(11) yes
C1 S2 O75 107.92(11) yes
C3 S2 O75 107.44(10) yes
O74 S2 O75 118.10(11) yes
S2 C3 C4 117.78(17) yes
S2 C3 C28 120.66(17) yes
C4 C3 C28 121.4(2) yes
C3 C4 C5 121.1(2) yes
C3 C4 H41 119.0 no
C5 C4 H41 119.8 no
C4 C5 C6 117.4(2) yes
C4 C5 C38 121.7(2) yes
C6 C5 C38 120.90(19) yes
C5 C6 C7 120.7(2) yes
C5 C6 H61 120.0 no
C7 C6 H61 119.4 no
C6 C7 S8 119.12(16) yes
C6 C7 C28 121.5(2) yes
S8 C7 C28 119.29(16) yes
C7 S8 C9 103.69(10) yes
C7 S8 O72 109.56(10) yes
C9 S8 O72 107.35(10) yes
C7 S8 O73 109.30(10) yes
C9 S8 O73 108.99(10) yes
O72 S8 O73 117.09(10) yes
S8 C9 C10 117.39(16) yes
S8 C9 C27 120.13(16) yes
C10 C9 C27 122.48(19) yes
C9 C10 C11 120.7(2) yes
C9 C10 H101 119.5 no
C11 C10 H101 119.8 no
C10 C11 C12 116.95(19) yes
C10 C11 C50 122.6(2) yes
C12 C11 C50 120.35(19) yes
C11 C12 C13 122.6(2) yes
C11 C12 H121 119.0 no
C13 C12 H121 118.4 no
C12 C13 S14 116.32(16) yes
C12 C13 C27 120.16(19) yes
S14 C13 C27 123.52(16) yes
C13 S14 C15 100.07(10) yes
C13 S14 O70 108.47(10) yes
C15 S14 O70 106.96(10) yes
C13 S14 O71 110.71(10) yes
C15 S14 O71 110.63(10) yes
O70 S14 O71 118.38(11) yes
S14 C15 C16 119.05(16) yes
S14 C15 C26 120.32(16) yes
C16 C15 C26 119.81(19) yes
C15 C16 C17 121.7(2) yes
C15 C16 H161 118.3 no
C17 C16 H161 120.0 no
C16 C17 C18 117.7(2) yes
C16 C17 C34 120.0(2) yes
C18 C17 C34 122.3(2) yes
C17 C18 C19 121.0(2) yes
C17 C18 H181 121.4 no
C19 C18 H181 117.6 no
C18 C19 S20 119.00(17) yes
C18 C19 C26 120.9(2) yes
S20 C19 C26 119.87(17) yes
C19 S20 C21 96.42(10) yes
C19 S20 O76 105.48(11) yes
C21 S20 O76 104.03(11) yes
S20 C21 C22 115.29(17) yes
S20 C21 C24 122.02(17) yes
C22 C21 C24 121.0(2) yes
C21 C22 C23 121.4(2) yes
C21 C22 O29 124.57(19) yes
C23 C22 O29 114.01(19) yes
C22 C23 C1 116.7(2) yes
C22 C23 O62 122.5(2) yes
C1 C23 O62 120.85(19) yes
C21 C24 C25 115.9(2) yes
C21 C24 C30 122.9(2) yes
C25 C24 C30 121.2(2) yes
C1 C25 C24 122.5(2) yes
C1 C25 H251 117.3 no
C24 C25 H251 120.2 no
C15 C26 C19 118.81(19) yes
C15 C26 O29 117.90(18) yes
C19 C26 O29 123.28(19) yes
C13 C27 C9 116.94(18) yes
C13 C27 O61 123.61(19) yes
C9 C27 O61 119.45(18) yes
C7 C28 C3 117.18(19) yes
C7 C28 O42 120.9(2) yes
C3 C28 O42 121.78(19) yes
C22 O29 C26 120.15(17) yes
C24 C30 C31 110.6(2) yes
C24 C30 C32 110.1(2) yes
C31 C30 C32 108.7(3) yes
C24 C30 C33 110.8(3) yes
C31 C30 C33 106.2(3) yes
C32 C30 C33 110.4(2) yes
C30 C31 H311 108.9 no
C30 C31 H312 111.8 no
H311 C31 H312 108.8 no
C30 C31 H313 109.3 no
H311 C31 H313 108.7 no
H312 C31 H313 109.3 no
C30 C32 H322 109.8 no
C30 C32 H321 110.5 no
H322 C32 H321 108.2 no
C30 C32 H323 109.3 no
H322 C32 H323 108.5 no
H321 C32 H323 110.5 no
C30 C33 H331 109.5 no
C30 C33 H333 110.0 no
H331 C33 H333 108.0 no
C30 C33 H332 111.6 no
H331 C33 H332 110.0 no
H333 C33 H332 107.8 no
C17 C34 C35 112.0(2) yes
C17 C34 C36 108.5(2) yes
C35 C34 C36 105.7(3) yes
C17 C34 C37 110.0(2) yes
C35 C34 C37 112.3(4) yes
C36 C34 C37 108.1(4) yes
C34 C35 H352 109.2 no
C34 C35 H351 108.2 no
H352 C35 H351 109.4 no
C34 C35 H353 108.7 no
H352 C35 H353 110.3 no
H351 C35 H353 111.1 no
C34 C36 H362 108.6 no
C34 C36 H363 106.3 no
H362 C36 H363 109.9 no
C34 C36 H361 109.5 no
H362 C36 H361 111.2 no
H363 C36 H361 111.2 no
C34 C37 H373 108.1 no
C34 C37 H372 109.5 no
H373 C37 H372 110.7 no
C34 C37 H371 106.0 no
H373 C37 H371 110.0 no
H372 C37 H371 112.3 no
C5 C38 C39 106.6(2) yes
C5 C38 C40 111.8(2) yes
C39 C38 C40 109.4(2) yes
C5 C38 C41 110.9(2) yes
C39 C38 C41 109.4(2) yes
C40 C38 C41 108.7(2) yes
C38 C39 H391 111.4 no
C38 C39 H393 109.2 no
H391 C39 H393 108.7 no
C38 C39 H392 108.8 no
H391 C39 H392 109.6 no
H393 C39 H392 109.0 no
C38 C40 H401 108.8 no
C38 C40 H402 109.7 no
H401 C40 H402 109.5 no
C38 C40 H403 110.0 no
H401 C40 H403 108.4 no
H402 C40 H403 110.3 no
C38 C41 H412 108.6 no
C38 C41 H411 109.9 no
H412 C41 H411 109.0 no
C38 C41 H413 110.2 no
H412 C41 H413 109.4 no
H411 C41 H413 109.8 no
C28 O42 C43 111.18(16) yes
O42 C43 C44 108.70(19) yes
O42 C43 H431 108.3 no
C44 C43 H431 108.8 no
O42 C43 H432 109.4 no
C44 C43 H432 110.4 no
H431 C43 H432 111.2 no
C43 C44 C45 120.9(3) yes
C43 C44 C49 120.3(3) yes
C45 C44 C49 118.7(3) yes
C44 C45 C46 121.5(4) yes
C44 C45 H451 119.2 no
C46 C45 H451 119.4 no
C45 C46 C47 120.3(5) yes
C45 C46 H461 119.7 no
C47 C46 H461 119.9 no
C46 C47 C48 120.1(4) yes
C46 C47 H471 120.9 no
C48 C47 H471 119.0 no
C47 C48 C49 119.5(5) yes
C47 C48 H481 120.4 no
C49 C48 H481 120.1 no
C48 C49 C44 120.0(4) yes
C48 C49 H491 120.2 no
C44 C49 H491 119.8 no
C11 C50 C51 108.9(3) yes
C11 C50 C52 108.9(3) yes
C51 C50 C52 112.8(4) yes
C11 C50 C53 112.2(2) yes
C51 C50 C53 106.8(3) yes
C52 C50 C53 107.4(3) yes
C11 C50 C152 112.2(5) yes
C11 C50 C153 110.0(6) yes
C152 C50 C153 111.9(11) yes
C11 C50 C151 103.3(7) yes
C152 C50 C151 108.4(12) yes
C153 C50 C151 110.7(13) yes
C50 C51 H511 110.1 no
C50 C51 H512 111.1 no
H511 C51 H512 108.0 no
C50 C51 H513 110.3 no
H511 C51 H513 108.4 no
H512 C51 H513 108.8 no
C50 C52 H523 109.0 no
C50 C52 H522 109.3 no
H523 C52 H522 108.9 no
C50 C52 H521 109.1 no
H523 C52 H521 109.8 no
H522 C52 H521 110.8 no
C50 C53 H533 109.8 no
C50 C53 H531 113.9 no
H533 C53 H531 108.3 no
C50 C53 H532 108.7 no
H533 C53 H532 109.0 no
H531 C53 H532 107.1 no
C55 C54 O61 109.71(18) yes
C55 C54 H542 109.3 no
O61 C54 H542 109.7 no
C55 C54 H541 111.3 no
O61 C54 H541 108.0 no
H542 C54 H541 108.9 no
C54 C55 C56 120.1(2) yes
C54 C55 C60 120.7(2) yes
C56 C55 C60 119.2(2) yes
C55 C56 C57 120.3(3) yes
C55 C56 H561 120.0 no
C57 C56 H561 119.8 no
C56 C57 C58 119.7(3) yes
C56 C57 H571 119.4 no
C58 C57 H571 120.9 no
C57 C58 C59 120.6(3) yes
C57 C58 H581 119.6 no
C59 C58 H581 119.8 no
C58 C59 C60 119.7(3) yes
C58 C59 H591 121.3 no
C60 C59 H591 119.0 no
C59 C60 C55 120.6(3) yes
C59 C60 H601 119.8 no
C55 C60 H601 119.5 no
C54 O61 C27 112.24(16) yes
C23 O62 C63 118.5(6) yes
C23 O62 C163 106.6(5) yes
O62 C63 C64 111.4(6) yes
O62 C63 H632 110.0 no
C64 C63 H632 110.7 no
O62 C63 H631 106.5 no
C64 C63 H631 108.0 no
H632 C63 H631 110.1 no
C63 C64 C65 127.9(8) yes
C63 C64 C69 111.2(8) yes
C65 C64 C69 119.5(3) yes
C65 C64 C69 119.5(3) yes
C65 C64 C163 106.3(8) yes
C69 C64 C163 134.3(8) yes
C64 C65 C66 121.3(3) yes
C64 C65 H651 119.8 no
C66 C65 H651 118.9 no
C65 C66 C67 119.8(3) yes
C65 C66 H661 119.9 no
C67 C66 H661 120.3 no
C66 C67 C68 120.6(3) yes
C66 C67 H671 119.4 no
C68 C67 H671 120.1 no
C67 C68 C69 120.3(3) yes
C67 C68 H681 121.1 no
C69 C68 H681 118.6 no
C68 C69 C64 118.6(3) yes
C68 C69 H691 121.8 no
C64 C69 H691 119.6 no
Cl78 C77 Cl79 110.6(2) yes
Cl78 C77 Cl80 112.1(2) yes
Cl79 C77 Cl80 108.9(2) yes
Cl78 C77 H771 108.3 no
Cl79 C77 H771 109.2 no
Cl80 C77 H771 107.8 no
Cl82 C81 Cl83 111.5(2) yes
Cl82 C81 Cl84 109.2(2) yes
Cl83 C81 Cl84 111.3(2) yes
Cl82 C81 H811 108.7 no
Cl83 C81 H811 107.7 no
Cl84 C81 H811 108.4 no
C64 C163 O62 108.2(6) yes
C64 C163 H1631 108.8 no
O62 C163 H1631 109.6 no
C64 C163 H1632 110.6 no
O62 C163 H1632 110.5 no
H1631 C163 H1632 109.0 no
C50 C152 H1523 110.4 no
C50 C152 H1522 111.2 no
H1523 C152 H1522 109.1 no
C50 C152 H1521 107.9 no
H1523 C152 H1521 109.1 no
H1522 C152 H1521 109.1 no
C50 C153 H1531 110.2 no
C50 C153 H1532 110.6 no
H1531 C153 H1532 109.4 no
C50 C153 H1533 107.6 no
H1531 C153 H1533 109.4 no
H1532 C153 H1533 109.6 no
C50 C151 H1511 110.1 no
C50 C151 H1513 110.3 no
H1511 C151 H1513 109.2 no
C50 C151 H1512 108.1 no
H1511 C151 H1512 109.5 no
H1513 C151 H1512 109.6 no

loop_
_geom_bond_atom_site_label_1
_geom_bond_atom_site_label_2
_geom_bond_distance
_geom_bond_publ_flag
C1 S2 1.779(2) yes
C1 C23 1.387(3) yes
C1 C25 1.399(3) yes
S2 C3 1.774(2) yes
S2 O74 1.4360(18) yes
S2 O75 1.4350(19) yes
C3 C4 1.392(3) yes
C3 C28 1.386(3) yes
C4 C5 1.392(3) yes
C4 H41 0.920 no
C5 C6 1.402(3) yes
C5 C38 1.531(3) yes
C6 C7 1.390(3) yes
C6 H61 0.937 no
C7 S8 1.767(2) yes
C7 C28 1.396(3) yes
S8 C9 1.784(2) yes
S8 O72 1.4416(17) yes
S8 O73 1.4352(17) yes
C9 C10 1.387(3) yes
C9 C27 1.392(3) yes
C10 C11 1.388(3) yes
C10 H101 0.918 no
C11 C12 1.388(3) yes
C11 C50 1.534(3) yes
C12 C13 1.393(3) yes
C12 H121 0.920 no
C13 S14 1.791(2) yes
C13 C27 1.395(3) yes
S14 C15 1.777(2) yes
S14 O70 1.4391(17) yes
S14 O71 1.4333(17) yes
C15 C16 1.384(3) yes
C15 C26 1.402(3) yes
C16 C17 1.399(3) yes
C16 H161 0.935 no
C17 C18 1.384(3) yes
C17 C34 1.538(3) yes
C18 C19 1.398(3) yes
C18 H181 0.935 no
C19 S20 1.775(2) yes
C19 C26 1.377(3) yes
S20 C21 1.799(2) yes
S20 O76 1.494(2) yes
C21 C22 1.391(3) yes
C21 C24 1.420(3) yes
C22 C23 1.400(3) yes
C22 O29 1.379(3) yes
C23 O62 1.360(3) yes
C24 C25 1.381(3) yes
C24 C30 1.541(3) yes
C25 H251 0.924 no
C26 O29 1.361(3) yes
C27 O61 1.370(2) yes
C28 O42 1.374(3) yes
C30 C31 1.540(4) yes
C30 C32 1.530(4) yes
C30 C33 1.537(5) yes
C31 H311 0.956 no
C31 H312 0.969 no
C31 H313 0.966 no
C32 H322 0.957 no
C32 H321 0.975 no
C32 H323 0.963 no
C33 H331 0.963 no
C33 H333 0.959 no
C33 H332 0.959 no
C34 C35 1.511(4) yes
C34 C36 1.530(5) yes
C34 C37 1.490(5) yes
C35 H352 0.966 no
C35 H351 0.972 no
C35 H353 0.978 no
C36 H362 0.974 no
C36 H363 0.971 no
C36 H361 0.985 no
C37 H373 0.979 no
C37 H372 0.973 no
C37 H371 0.984 no
C38 C39 1.540(4) yes
C38 C40 1.532(4) yes
C38 C41 1.534(4) yes
C39 H391 0.965 no
C39 H393 0.952 no
C39 H392 0.970 no
C40 H401 0.957 no
C40 H402 0.958 no
C40 H403 0.963 no
C41 H412 0.964 no
C41 H411 0.971 no
C41 H413 0.964 no
O42 C43 1.475(3) yes
C43 C44 1.497(4) yes
C43 H431 0.973 no
C43 H432 0.954 no
C44 C45 1.374(5) yes
C44 C49 1.384(5) yes
C45 C46 1.372(5) yes
C45 H451 0.922 no
C46 C47 1.353(8) yes
C46 H461 0.929 no
C47 C48 1.386(8) yes
C47 H471 0.938 no
C48 C49 1.401(5) yes
C48 H481 0.933 no
C49 H491 0.927 no
C50 C51 1.521(5) yes
C50 C52 1.516(5) yes
C50 C53 1.537(4) yes
C50 C152 1.535(15) yes
C50 C153 1.490(17) yes
C50 C151 1.48(2) yes
C51 H511 0.964 no
C51 H512 0.965 no
C51 H513 0.955 no
C52 H523 0.963 no
C52 H522 0.968 no
C52 H521 0.972 no
C53 H533 0.967 no
C53 H531 0.976 no
C53 H532 0.973 no
C54 C55 1.499(3) yes
C54 O61 1.460(3) yes
C54 H542 0.973 no
C54 H541 0.962 no
C55 C56 1.385(4) yes
C55 C60 1.372(4) yes
C56 C57 1.389(4) yes
C56 H561 0.922 no
C57 C58 1.372(5) yes
C57 H571 0.944 no
C58 C59 1.367(5) yes
C58 H581 0.925 no
C59 C60 1.390(4) yes
C59 H591 0.931 no
C60 H601 0.930 no
O62 C63 1.494(8) yes
O62 C163 1.432(12) yes
C63 C64 1.458(9) yes
C63 H632 0.957 no
C63 H631 0.993 no
C64 C65 1.376(4) yes
C64 C69 1.361(5) yes
C64 C65 1.376(4) yes
C64 C69 1.361(5) yes
C64 C163 1.577(11) yes
C65 C66 1.366(4) yes
C65 H651 0.947 no
C66 C67 1.335(5) yes
C66 H661 0.950 no
C67 C68 1.367(6) yes
C67 H671 0.935 no
C68 C69 1.405(6) yes
C68 H681 0.930 no
C69 H691 0.914 no
C77 Cl78 1.721(4) yes
C77 Cl79 1.759(5) yes
C77 Cl80 1.758(4) yes
C77 H771 0.976 no
C81 Cl82 1.749(5) yes
C81 Cl83 1.747(4) yes
C81 Cl84 1.742(4) yes
C81 H811 0.972 no
C163 H1631 0.972 no
C163 H1632 0.978 no
C152 H1523 0.959 no
C152 H1522 0.958 no
C152 H1521 0.957 no
C153 H1531 0.968 no
C153 H1532 0.967 no
C153 H1533 0.965 no
C151 H1511 0.960 no
C151 H1513 0.961 no
C151 H1512 0.963 no

loop_
_geom_hbond_atom_site_label_D
_geom_hbond_atom_site_label_H
_geom_hbond_atom_site_label_A
_geom_hbond_site_symmetry_A
_geom_hbond_angle_DHA
_geom_hbond_distance_DH
_geom_hbond_distance_HA
_geom_hbond_distance_DA
_geom_hbond_publ_flag
C81 H811 O72 . 164 0.97 2.18 3.122(6) yes
C77 H771 O70 . 145 0.98 2.31 3.159(6) yes
C56 H561 O73 . 132 0.92 2.57 3.262(6) yes
C66 H661 O75 2_675 132 0.95 2.56 3.275(6) yes
C6 H61 O76 1_655 147 0.94 2.46 3.286(6) yes
C43 H431 O72 . 121 0.97 2.45 3.066(6) yes
C43 H432 O74 . 130 0.95 2.47 3.177(6) yes
C63 H632 O71 . 164 0.96 2.32 3.251(6) yes
C63 H631 O100 . 168 0.99 1.96 2.934(6) yes
C163 H631 O100 . 126 0.78 1.96 2.491(6) yes
C63 H1631 O100 . 134 0.88 2.26 2.934(6) yes
